data_9014797
loop_
_publ_author_name
'He, T.'
'Chen, J.'
'Rosenfeld, H. D.'
'Subramanian, M. A.'

_publ_section_title
;
 Thermoelectric properties of indium-filled skutterudites
;
_journal_name_full 'Chemistry of Materials'
_journal_page_first 759
_journal_page_last 762
_journal_paper_doi 10.1021/cm052055b
_journal_volume 18
_journal_year 2006
_chemical_compound_source Synthetic
_chemical_formula_sum 'Co4 In0.2 Sb12'
_chemical_name_mineral Kieftite
_space_group_IT_number 204
_symmetry_space_group_name_Hall '-I 2 2 3'
_symmetry_space_group_name_H-M 'I m -3'
_cell_angle_alpha 90
_cell_angle_beta 90
_cell_angle_gamma 90
_cell_length_a 9.05294
_cell_length_b 9.05294
_cell_length_c 9.05294
_cell_formula_units_Z 2
_cell_volume 741.940
_database_code_amcsd 0017605
_exptl_crystal_density_diffrn 7.698
_cod_original_sg_symbol_H-M 'I m 3'
_cod_original_formula_sum 'Co4 Sb12 In.2'
_cod_database_code 9014797

loop_
_space_group_symop_operation_xyz
x,y,z
1/2+x,1/2+y,1/2+z
z,x,-y
1/2+z,1/2+x,1/2-y
z,-x,y
1/2+z,1/2-x,1/2+y
-z,x,y
1/2-z,1/2+x,1/2+y
-z,-x,-y
1/2-z,1/2-x,1/2-y
y,-z,-x
1/2+y,1/2-z,1/2-x
-y,-z,x
1/2-y,1/2-z,1/2+x
-y,z,-x
1/2-y,1/2+z,1/2-x
y,z,x
1/2+y,1/2+z,1/2+x
x,-y,z
1/2+x,1/2-y,1/2+z
-x,y,z
1/2-x,1/2+y,1/2+z
x,y,-z
1/2+x,1/2+y,1/2-z
-x,-y,-z
1/2-x,1/2-y,1/2-z
-z,-x,y
1/2-z,1/2-x,1/2+y
-z,x,-y
1/2-z,1/2+x,1/2-y
z,-x,-y
1/2+z,1/2-x,1/2-y
z,x,y
1/2+z,1/2+x,1/2+y
-y,z,x
1/2-y,1/2+z,1/2+x
y,z,-x
1/2+y,1/2+z,1/2-x
y,-z,x
1/2+y,1/2-z,1/2+x
-y,-z,-x
1/2-y,1/2-z,1/2-x
-x,y,-z
1/2-x,1/2+y,1/2-z
x,-y,-z
1/2+x,1/2-y,1/2-z
-x,-y,z
1/2-x,1/2-y,1/2+z

loop_
_atom_site_label
_atom_site_fract_x
_atom_site_fract_y
_atom_site_fract_z
_atom_site_occupancy
_atom_site_U_iso_or_equiv
Co 0.25000 0.25000 0.25000 1.00000 0.00350
Sb 0.00000 0.33557 0.15823 1.00000 0.00540
In 0.00000 0.00000 0.00000 0.20000 0.03600

loop_
_cod_related_entry_id
_cod_related_entry_database
_cod_related_entry_code
1 AMCSD 0017605
